data_2225581
loop_
_publ_author_name
'Wang, Chen-Yi'
'Li, Jing-Fen'
'Cao, Feng'

_publ_section_title
;
 {6-[(2-Anilinoethyl)iminomethyl]-2-ethoxyphenolato}(thiocyanato-\k<i>N</i>)copper(II)
;
_journal_coeditor_code HB5365
_journal_issue 4
_journal_name_full 'Acta Crystallographica Section E'
_journal_page_first m445
_journal_page_last m446
_journal_paper_doi 10.1107/S1600536810010305
_journal_volume 66
_journal_year 2010
_chemical_formula_iupac '[Cu (C17 H19 N2 O2) (N C S)]'
_chemical_formula_moiety 'C18 H19 Cu N3 O2 S'
_chemical_formula_sum 'C18 H19 Cu N3 O2 S'
_chemical_formula_weight 404.96
_chemical_name_systematic
;
{6-[(2-Anilinoethyl)iminomethyl]-2-ethoxyphenolato}(thiocyanato-
\k<i>N</i>)copper(II)
;
_space_group_IT_number 60
_symmetry_cell_setting orthorhombic
_symmetry_space_group_name_Hall '-P 2n 2ab'
_symmetry_space_group_name_H-M 'P b c n'
_atom_sites_solution_hydrogens geom
_atom_sites_solution_primary direct
_atom_sites_solution_secondary difmap
_audit_creation_method SHELXL-97
_cell_angle_alpha 90.00
_cell_angle_beta 90.00
_cell_angle_gamma 90.00
_cell_formula_units_Z 8
_cell_length_a 13.6786(5)
_cell_length_b 10.4938(4)
_cell_length_c 25.2618(10)
_cell_measurement_reflns_used 2506
_cell_measurement_temperature 298(2)
_cell_measurement_theta_max 24.9
_cell_measurement_theta_min 2.4
_cell_volume 3626.1(2)
_computing_cell_refinement 'SAINT (Bruker, 1998)'
_computing_data_collection 'SMART (Bruker, 1998)'
_computing_data_reduction 'SAINT (Bruker, 1998)'
_computing_molecular_graphics 'SHELXTL (Sheldrick, 2008)'
_computing_publication_material 'SHELXTL (Sheldrick, 2008'
_computing_structure_refinement 'SHELXL97 (Sheldrick, 2008)'
_computing_structure_solution 'SHELXS97 (Sheldrick, 2008)'
_diffrn_ambient_temperature 298(2)
_diffrn_measured_fraction_theta_full 0.997
_diffrn_measured_fraction_theta_max 0.997
_diffrn_measurement_device_type 'Bruker SMART CCD'
_diffrn_measurement_method '\w scan'
_diffrn_radiation_monochromator graphite
_diffrn_radiation_source 'fine-focus sealed tube'
_diffrn_radiation_type MoK\a
_diffrn_radiation_wavelength 0.71073
_diffrn_reflns_av_R_equivalents 0.0691
_diffrn_reflns_av_sigmaI/netI 0.0487
_diffrn_reflns_limit_h_max 16
_diffrn_reflns_limit_h_min -17
_diffrn_reflns_limit_k_max 12
_diffrn_reflns_limit_k_min -13
_diffrn_reflns_limit_l_max 31
_diffrn_reflns_limit_l_min -26
_diffrn_reflns_number 19741
_diffrn_reflns_theta_full 26.48
_diffrn_reflns_theta_max 26.48
_diffrn_reflns_theta_min 1.61
_diffrn_standards_number 0
_exptl_absorpt_coefficient_mu 1.336
_exptl_absorpt_correction_T_max 0.714
_exptl_absorpt_correction_T_min 0.690
_exptl_absorpt_correction_type multi-scan
_exptl_absorpt_process_details '(SADABS; Sheldrick, 1996)'
_exptl_crystal_colour blue
_exptl_crystal_density_diffrn 1.484
_exptl_crystal_density_method 'not measured'
_exptl_crystal_description block
_exptl_crystal_F_000 1672
_exptl_crystal_size_max 0.30
_exptl_crystal_size_mid 0.27
_exptl_crystal_size_min 0.27
_refine_diff_density_max 1.253
_refine_diff_density_min -0.636
_refine_ls_extinction_method none
_refine_ls_goodness_of_fit_ref 1.034
_refine_ls_hydrogen_treatment mixed
_refine_ls_matrix_type full
_refine_ls_number_parameters 229
_refine_ls_number_reflns 3746
_refine_ls_number_restraints 13
_refine_ls_restrained_S_all 1.050
_refine_ls_R_factor_all 0.1084
_refine_ls_R_factor_gt 0.0550
_refine_ls_shift/su_max 0.001
_refine_ls_shift/su_mean 0.000
_refine_ls_structure_factor_coef Fsqd
_refine_ls_weighting_details 'calc w=1/[\s^2^(Fo^2^)+(0.0843P)^2^+3.6378P] where P=(Fo^2^+2Fc^2^)/3'
_refine_ls_weighting_scheme calc
_refine_ls_wR_factor_gt 0.1510
_refine_ls_wR_factor_ref 0.1818
_reflns_number_gt 2041
_reflns_number_total 3746
_reflns_threshold_expression I>2\s(I)
_cod_data_source_file hb5365.cif
_cod_data_source_block I
_cod_database_code 2225581
_cod_database_fobs_code 2225581

loop_
_symmetry_equiv_pos_as_xyz
'x, y, z'
'-x+1/2, -y+1/2, z+1/2'
'-x, y, -z+1/2'
'x+1/2, -y+1/2, -z'
'-x, -y, -z'
'x-1/2, y-1/2, -z-1/2'
'x, -y, z-1/2'
'-x-1/2, y-1/2, z'

loop_
_atom_site_type_symbol
_atom_site_label
_atom_site_fract_x
_atom_site_fract_y
_atom_site_fract_z
_atom_site_U_iso_or_equiv
_atom_site_adp_type
_atom_site_calc_flag
_atom_site_refinement_flags
_atom_site_occupancy
_atom_site_disorder_assembly
_atom_site_disorder_group
Cu Cu1 0.88473(4) 0.07765(5) 0.49939(2) 0.0424(2) Uani d . 1 . .
O O1 0.9189(3) 0.0617(3) 0.57256(13) 0.0498(9) Uani d . 1 . .
O O2 0.9226(4) -0.0030(7) 0.67464(19) 0.0976(17) Uani d . 1 . .
S S1 0.82168(12) -0.35452(14) 0.52360(11) 0.1050(8) Uani d . 1 . .
N N1 0.9061(3) 0.2590(4) 0.50007(17) 0.0454(10) Uani d . 1 . .
N N2 0.9049(3) 0.0938(4) 0.41821(16) 0.0468(10) Uani d D 1 . .
N N3 0.8557(4) -0.1032(4) 0.49588(17) 0.0568(12) Uani d . 1 . .
C C1 0.9081(4) 0.2849(6) 0.5943(2) 0.0625(15) Uani d . 1 . .
C C2 0.9123(4) 0.1538(6) 0.6078(2) 0.0528(14) Uani d . 1 . .
C C3 0.9115(5) 0.1206(8) 0.6623(2) 0.0731(18) Uani d . 1 . .
C C4 0.9057(6) 0.2158(12) 0.7003(3) 0.108(3) Uani d . 1 . .
H H4 0.9043 0.1930 0.7358 0.130 Uiso calc R 1 . .
C C5 0.9020(7) 0.3417(12) 0.6870(4) 0.123(4) Uani d . 1 . .
H H5 0.8990 0.4034 0.7134 0.148 Uiso calc R 1 . .
C C6 0.9027(5) 0.3772(8) 0.6348(4) 0.094(3) Uani d . 1 . .
H H6 0.8995 0.4631 0.6260 0.113 Uiso calc R 1 . .
C C7 0.9110(4) 0.3275(5) 0.5412(3) 0.0585(15) Uani d . 1 . .
H H7 0.9172 0.4149 0.5360 0.070 Uiso calc R 1 . .
C C8 0.9046(4) 0.3177(5) 0.4472(2) 0.0597(16) Uani d . 1 . .
H H8A 0.9436 0.3948 0.4471 0.072 Uiso calc R 1 . .
H H8B 0.8382 0.3397 0.4374 0.072 Uiso calc R 1 . .
C C9 0.9458(4) 0.2233(5) 0.4086(2) 0.0567(14) Uani d . 1 . .
H H9A 0.9303 0.2500 0.3728 0.068 Uiso calc R 1 . .
H H9B 1.0163 0.2207 0.4121 0.068 Uiso calc R 1 . .
C C10 0.8236(4) 0.0581(6) 0.3843(2) 0.0529(14) Uani d . 1 . .
C C11 0.7402(5) 0.1237(8) 0.3838(3) 0.110(3) Uani d . 1 . .
H H11 0.7344 0.1955 0.4052 0.132 Uiso calc R 1 . .
C C12 0.6615(6) 0.0878(10) 0.3522(5) 0.124(3) Uani d . 1 . .
H H12 0.6035 0.1339 0.3538 0.149 Uiso calc R 1 . .
C C13 0.6683(6) -0.0091(11) 0.3208(3) 0.092(3) Uani d . 1 . .
H H13 0.6174 -0.0291 0.2978 0.110 Uiso calc R 1 . .
C C14 0.7499(7) -0.0807(10) 0.3217(3) 0.117(3) Uani d . 1 . .
H H14 0.7538 -0.1532 0.3006 0.141 Uiso calc R 1 . .
C C15 0.8299(6) -0.0466(9) 0.3544(3) 0.105(3) Uani d . 1 . .
H H15 0.8861 -0.0964 0.3551 0.126 Uiso calc R 1 . .
C C16 0.8566(12) -0.0681(15) 0.6821(7) 0.215(7) Uani d U 1 . .
H H16A 0.8254 -0.0841 0.6483 0.258 Uiso calc R 1 . .
H H16B 0.8102 -0.0210 0.7036 0.258 Uiso calc R 1 . .
C C17 0.8735(8) -0.1978(12) 0.7090(4) 0.154(4) Uani d U 1 . .
H H17A 0.8550 -0.2650 0.6853 0.232 Uiso calc R 1 . .
H H17B 0.8348 -0.2029 0.7406 0.232 Uiso calc R 1 . .
H H17C 0.9414 -0.2065 0.7180 0.232 Uiso calc R 1 . .
C C18 0.8418(4) -0.2070(5) 0.5072(2) 0.0523(13) Uani d . 1 . .
H H2 0.952(3) 0.035(4) 0.413(2) 0.080 Uiso d D 1 . .

loop_
_atom_site_aniso_label
_atom_site_aniso_U_11
_atom_site_aniso_U_22
_atom_site_aniso_U_33
_atom_site_aniso_U_12
_atom_site_aniso_U_13
_atom_site_aniso_U_23
Cu1 0.0542(4) 0.0294(3) 0.0437(4) -0.0002(2) -0.0047(3) 0.0060(3)
O1 0.058(2) 0.048(2) 0.0435(19) 0.0116(17) -0.0025(16) 0.0050(16)
O2 0.076(3) 0.147(5) 0.069(3) 0.005(4) 0.018(3) 0.042(3)
S1 0.0524(9) 0.0341(8) 0.228(2) -0.0038(7) -0.0174(12) 0.0304(11)
N1 0.042(2) 0.033(2) 0.061(3) 0.0013(16) 0.000(2) 0.006(2)
N2 0.047(3) 0.051(3) 0.042(2) 0.003(2) -0.0037(19) 0.006(2)
N3 0.074(3) 0.034(2) 0.063(3) -0.002(2) -0.006(2) 0.004(2)
C1 0.053(4) 0.065(4) 0.069(4) 0.000(3) 0.006(3) -0.018(3)
C2 0.047(3) 0.065(4) 0.047(3) 0.001(3) 0.002(2) -0.005(3)
C3 0.063(4) 0.102(5) 0.054(4) 0.001(4) 0.004(3) 0.006(4)
C4 0.087(6) 0.182(10) 0.056(4) -0.012(7) 0.016(4) -0.040(6)
C5 0.115(8) 0.140(9) 0.115(8) -0.022(7) 0.028(6) -0.067(8)
C6 0.092(6) 0.083(5) 0.106(6) -0.011(4) 0.028(5) -0.049(5)
C7 0.054(3) 0.036(3) 0.086(5) 0.003(2) 0.005(3) -0.007(3)
C8 0.058(4) 0.043(3) 0.078(4) 0.001(3) 0.004(3) 0.028(3)
C9 0.045(3) 0.064(4) 0.061(3) 0.000(3) 0.003(3) 0.022(3)
C10 0.045(3) 0.072(4) 0.042(3) -0.003(3) -0.003(2) 0.012(3)
C11 0.062(5) 0.122(7) 0.146(7) 0.022(5) -0.032(5) -0.036(6)
C12 0.068(6) 0.140(9) 0.164(9) 0.010(5) -0.048(6) -0.012(7)
C13 0.068(5) 0.152(8) 0.056(4) -0.039(6) -0.019(4) 0.032(5)
C14 0.092(6) 0.166(9) 0.095(6) -0.021(6) -0.019(5) -0.057(6)
C15 0.067(5) 0.140(8) 0.108(6) 0.007(5) -0.015(4) -0.053(6)
C16 0.199(10) 0.184(10) 0.261(11) 0.002(8) 0.075(8) -0.001(8)
C17 0.148(7) 0.157(8) 0.158(7) -0.017(6) 0.054(6) 0.036(6)
C18 0.046(3) 0.034(3) 0.077(4) 0.001(2) -0.007(3) 0.004(3)

loop_
_atom_type_symbol
_atom_type_description
_atom_type_scat_dispersion_real
_atom_type_scat_dispersion_imag
_atom_type_scat_source
C C 0.0033 0.0016 'International Tables Vol C Tables 4.2.6.8 and 6.1.1.4'
H H 0.0000 0.0000 'International Tables Vol C Tables 4.2.6.8 and 6.1.1.4'
N N 0.0061 0.0033 'International Tables Vol C Tables 4.2.6.8 and 6.1.1.4'
O O 0.0106 0.0060 'International Tables Vol C Tables 4.2.6.8 and 6.1.1.4'
Cu Cu 0.3201 1.2651 'International Tables Vol C Tables 4.2.6.8 and 6.1.1.4'
S S 0.1246 0.1234 'International Tables Vol C Tables 4.2.6.8 and 6.1.1.4'

loop_
_geom_angle_atom_site_label_1
_geom_angle_atom_site_label_2
_geom_angle_atom_site_label_3
_geom_angle_site_symmetry_1
_geom_angle_site_symmetry_3
_geom_angle
_geom_angle_publ_flag
O1 Cu1 N1 . . 92.33(17) n
O1 Cu1 N3 . . 90.50(16) n
N1 Cu1 N3 . . 176.25(19) n
O1 Cu1 N2 . . 158.24(17) n
N1 Cu1 N2 . . 84.73(18) n
N3 Cu1 N2 . . 93.54(17) n
C2 O1 Cu1 . . 124.9(3) ?
C16 O2 C3 . . 121.6(10) ?
C7 N1 C8 . . 120.6(5) ?
C7 N1 Cu1 . . 125.2(4) ?
C8 N1 Cu1 . . 113.8(3) ?
C10 N2 C9 . . 115.3(4) ?
C10 N2 Cu1 . . 117.4(3) ?
C9 N2 Cu1 . . 106.5(3) ?
C10 N2 H2 . . 107(4) ?
C9 N2 H2 . . 109(4) ?
Cu1 N2 H2 . . 100(4) ?
C18 N3 Cu1 . . 162.8(5) ?
C6 C1 C7 . . 118.2(7) ?
C6 C1 C2 . . 119.6(7) ?
C7 C1 C2 . . 122.2(5) ?
O1 C2 C1 . . 123.5(5) ?
O1 C2 C3 . . 118.4(6) ?
C1 C2 C3 . . 118.1(6) ?
O2 C3 C4 . . 122.7(7) ?
O2 C3 C2 . . 117.5(6) ?
C4 C3 C2 . . 119.6(8) ?
C5 C4 C3 . . 122.0(9) ?
C5 C4 H4 . . 119.0 ?
C3 C4 H4 . . 119.0 ?
C4 C5 C6 . . 119.9(9) ?
C4 C5 H5 . . 120.0 ?
C6 C5 H5 . . 120.0 ?
C5 C6 C1 . . 120.8(9) ?
C5 C6 H6 . . 119.6 ?
C1 C6 H6 . . 119.6 ?
N1 C7 C1 . . 126.7(5) ?
N1 C7 H7 . . 116.7 ?
C1 C7 H7 . . 116.7 ?
N1 C8 C9 . . 108.0(4) ?
N1 C8 H8A . . 110.1 ?
C9 C8 H8A . . 110.1 ?
N1 C8 H8B . . 110.1 ?
C9 C8 H8B . . 110.1 ?
H8A C8 H8B . . 108.4 ?
N2 C9 C8 . . 110.9(4) ?
N2 C9 H9A . . 109.5 ?
C8 C9 H9A . . 109.5 ?
N2 C9 H9B . . 109.5 ?
C8 C9 H9B . . 109.5 ?
H9A C9 H9B . . 108.1 ?
C11 C10 C15 . . 118.3(6) ?
C11 C10 N2 . . 121.9(6) ?
C15 C10 N2 . . 119.7(6) ?
C10 C11 C12 . . 121.9(8) ?
C10 C11 H11 . . 119.0 ?
C12 C11 H11 . . 119.0 ?
C13 C12 C11 . . 120.6(9) ?
C13 C12 H12 . . 119.7 ?
C11 C12 H12 . . 119.7 ?
C12 C13 C14 . . 119.2(7) ?
C12 C13 H13 . . 120.4 ?
C14 C13 H13 . . 120.4 ?
C13 C14 C15 . . 120.6(8) ?
C13 C14 H14 . . 119.7 ?
C15 C14 H14 . . 119.7 ?
C10 C15 C14 . . 119.2(8) ?
C10 C15 H15 . . 120.4 ?
C14 C15 H15 . . 120.4 ?
O2 C16 C17 . . 118.8(15) ?
O2 C16 H16A . . 107.6 ?
C17 C16 H16A . . 107.6 ?
O2 C16 H16B . . 107.6 ?
C17 C16 H16B . . 107.6 ?
H16A C16 H16B . . 107.1 ?
C16 C17 H17A . . 109.5 ?
C16 C17 H17B . . 109.5 ?
H17A C17 H17B . . 109.5 ?
C16 C17 H17C . . 109.5 ?
H17A C17 H17C . . 109.5 ?
H17B C17 H17C . . 109.5 ?
N3 C18 S1 . . 179.6(6) ?

loop_
_geom_bond_atom_site_label_1
_geom_bond_atom_site_label_2
_geom_bond_site_symmetry_2
_geom_bond_distance
_geom_bond_publ_flag
Cu1 O1 . 1.914(3) y
Cu1 N1 . 1.926(4) y
Cu1 N3 . 1.941(4) y
Cu1 N2 . 2.076(4) y
O1 C2 . 1.316(6) ?
O2 C16 . 1.148(15) ?
O2 C3 . 1.342(9) ?
S1 C18 . 1.627(5) ?
N1 C7 . 1.265(7) ?
N1 C8 . 1.470(6) ?
N2 C10 . 1.452(7) ?
N2 C9 . 1.489(7) ?
N2 H2 . 0.901(10) ?
N3 C18 . 1.142(7) ?
C1 C6 . 1.411(9) ?
C1 C7 . 1.414(8) ?
C1 C2 . 1.419(8) ?
C2 C3 . 1.420(8) ?
C3 C4 . 1.388(11) ?
C4 C5 . 1.364(13) ?
C4 H4 . 0.9300 ?
C5 C6 . 1.371(13) ?
C5 H5 . 0.9300 ?
C6 H6 . 0.9300 ?
C7 H7 . 0.9300 ?
C8 C9 . 1.499(8) ?
C8 H8A . 0.9700 ?
C8 H8B . 0.9700 ?
C9 H9A . 0.9700 ?
C9 H9B . 0.9700 ?
C10 C11 . 1.332(9) ?
C10 C15 . 1.336(9) ?
C11 C12 . 1.392(11) ?
C11 H11 . 0.9300 ?
C12 C13 . 1.294(12) ?
C12 H12 . 0.9300 ?
C13 C14 . 1.346(12) ?
C13 H13 . 0.9300 ?
C14 C15 . 1.419(10) ?
C14 H14 . 0.9300 ?
C15 H15 . 0.9300 ?
C16 C17 . 1.538(17) ?
C16 H16A . 0.9700 ?
C16 H16B . 0.9700 ?
C17 H17A . 0.9600 ?
C17 H17B . 0.9600 ?
C17 H17C . 0.9600 ?

loop_
_geom_hbond_atom_site_label_D
_geom_hbond_atom_site_label_H
_geom_hbond_atom_site_label_A
_geom_hbond_site_symmetry_A
_geom_hbond_distance_DH
_geom_hbond_distance_HA
_geom_hbond_distance_DA
_geom_hbond_angle_DHA
N2 H2 O1 5_756 0.901(10) 2.07(3) 2.920(6) 157(5)
